data_7238836
loop_
_publ_author_name
'Goswami, Pramod Kumar'
'Singh, Monika'
'Thaimattam, Ram'
'Ramanan, Arunachalam'

_publ_section_title
;
 Extending the supramolecular synthon concept in flexible
 polyaminocarboxylate based coordination polymers
;
_journal_issue 45
_journal_name_full CrystEngComm
_journal_page_first 9787
_journal_paper_doi 10.1039/c3ce41067f
_journal_volume 15
_journal_year 2013
_chemical_formula_moiety 'C15 H14 N6 O19 Zn2, 2(O)'
_chemical_formula_sum 'C15 H14 N6 O21 Zn2'
_chemical_formula_weight 745.10
_space_group_IT_number 14
_space_group_name_Hall '-P 2yn'
_space_group_name_H-M_alt 'P 1 21/n 1'
_symmetry_cell_setting monoclinic
_symmetry_space_group_name_Hall '-P 2yn'
_symmetry_space_group_name_H-M 'P 1 21/n 1'
_atom_sites_solution_hydrogens geom
_atom_sites_solution_primary direct
_atom_sites_solution_secondary difmap
_audit_creation_method 'SHELXTL-NT2000 ver.6.12'
_cell_angle_alpha 90.00
_cell_angle_beta 102.130(7)
_cell_angle_gamma 90.00
_cell_formula_units_Z 4
_cell_length_a 14.005(6)
_cell_length_b 10.324(4)
_cell_length_c 19.368(8)
_cell_measurement_reflns_used 5803
_cell_measurement_temperature 150(2)
_cell_measurement_theta_max 25.83
_cell_measurement_theta_min 2.47
_cell_volume 2737.9(19)
_computing_cell_refinement 'Bruker SMART'
_computing_data_collection 'Bruker SMART'
_computing_data_reduction 'Bruker SAINT'
_computing_molecular_graphics 'Bruker SHELXTL'
_computing_publication_material 'Bruker SHELXTL'
_computing_structure_refinement 'SHELXL-97 (Sheldrick, 1997)'
_computing_structure_solution 'SHELXS-97 (Sheldrick, 1990)'
_diffrn_ambient_temperature 150(2)
_diffrn_measured_fraction_theta_full 0.995
_diffrn_measured_fraction_theta_max 0.995
_diffrn_measurement_device_type 'CCD area detector'
_diffrn_measurement_method 'phi and omega scans'
_diffrn_radiation_monochromator graphite
_diffrn_radiation_source 'fine-focus sealed tube'
_diffrn_radiation_type MoK\a
_diffrn_radiation_wavelength 0.71073
_diffrn_reflns_av_R_equivalents 0.0495
_diffrn_reflns_av_sigmaI/netI 0.0370
_diffrn_reflns_limit_h_max 16
_diffrn_reflns_limit_h_min -16
_diffrn_reflns_limit_k_max 12
_diffrn_reflns_limit_k_min -12
_diffrn_reflns_limit_l_max 23
_diffrn_reflns_limit_l_min -23
_diffrn_reflns_number 23894
_diffrn_reflns_theta_full 25.00
_diffrn_reflns_theta_max 25.00
_diffrn_reflns_theta_min 1.64
_exptl_absorpt_coefficient_mu 1.856
_exptl_absorpt_correction_T_max 0.725
_exptl_absorpt_correction_T_min 0.429
_exptl_absorpt_correction_type multi-scan
_exptl_absorpt_process_details '(SADABS; Bruker, 2000)'
_exptl_crystal_colour white
_exptl_crystal_density_diffrn 1.808
_exptl_crystal_density_method 'not measured'
_exptl_crystal_description needle
_exptl_crystal_F_000 1496
_exptl_crystal_size_max 0.535
_exptl_crystal_size_mid 0.384
_exptl_crystal_size_min 0.173
_refine_diff_density_max 0.756
_refine_diff_density_min -0.603
_refine_diff_density_rms 0.108
_refine_ls_extinction_method none
_refine_ls_goodness_of_fit_ref 1.121
_refine_ls_hydrogen_treatment constr
_refine_ls_matrix_type full
_refine_ls_number_parameters 400
_refine_ls_number_reflns 4835
_refine_ls_number_restraints 0
_refine_ls_restrained_S_all 1.121
_refine_ls_R_factor_all 0.0579
_refine_ls_R_factor_gt 0.0490
_refine_ls_shift/su_max 0.009
_refine_ls_shift/su_mean 0.001
_refine_ls_structure_factor_coef Fsqd
_refine_ls_weighting_details 'calc w=1/[\s^2^(Fo^2^)+(0.0686P)^2^+4.1815P] where P=(Fo^2^+2Fc^2^)/3'
_refine_ls_weighting_scheme calc
_refine_ls_wR_factor_gt 0.1258
_refine_ls_wR_factor_ref 0.1313
_reflns_number_gt 4258
_reflns_number_total 4835
_reflns_threshold_expression >2sigma(I)
_cod_data_source_file c3ce41067f.txt
_cod_data_source_block solid4b
_cod_depositor_comments
;
The following automatic conversions were performed:

data item '_symmetry_cell_setting' value 'Monoclinic' was changed to
'monoclinic' in accordance with the
/home/saulius/struct/COD-crude-data/automatic-downloads/DataCite-retrospective/RSC/depositions/lib/dictionaries/cif_core.dic
dictionary named 'cif_core.dic' version 2.4.2 last updated on
2011-04-26.

Automatic conversion script
Id: cif_fix_values 6909 2019-04-08 15:41:33Z antanas 
;
_cod_original_cell_volume 2738(2)
_cod_original_sg_symbol_H-M P2(1)/n
_cod_original_formula_sum 'C15 H14 N6 O21 Zn2 '
_cod_database_code 7238836

loop_
_symmetry_equiv_pos_as_xyz
'x, y, z'
'-x+1/2, y+1/2, -z+1/2'
'-x, -y, -z'
'x-1/2, -y-1/2, z-1/2'

loop_
_atom_site_label
_atom_site_type_symbol
_atom_site_fract_x
_atom_site_fract_y
_atom_site_fract_z
_atom_site_U_iso_or_equiv
_atom_site_adp_type
_atom_site_occupancy
_atom_site_symmetry_multiplicity
_atom_site_calc_flag
_atom_site_refinement_flags
Zn1 Zn 0.28536(3) 0.62527(5) 0.23408(3) 0.02085(17) Uani 1 1 d .
Zn2 Zn 0.38586(4) 0.27604(5) 0.06645(3) 0.02377(18) Uani 1 1 d .
O1 O 0.3531(2) 0.5102(3) 0.17853(16) 0.0270(7) Uani 1 1 d .
O2 O 0.4288(2) 0.4615(3) 0.09184(16) 0.0275(7) Uani 1 1 d .
O3 O 0.4514(2) 0.2014(3) 0.17769(16) 0.0270(7) Uani 1 1 d .
O4 O 0.2640(2) 0.2798(3) 0.11334(17) 0.0307(8) Uani 1 1 d .
O5 O 0.3605(2) 0.0865(3) 0.03574(18) 0.0355(8) Uani 1 1 d .
O6 O 0.3089(3) 0.3405(4) -0.03092(19) 0.0467(10) Uani 1 1 d .
O7 O 0.5221(2) 0.2529(3) 0.04146(17) 0.0299(7) Uani 1 1 d .
O8 O 0.3746(2) 0.5766(3) 0.33323(16) 0.0272(7) Uani 1 1 d .
O9 O 0.1748(2) 0.6706(3) 0.14494(16) 0.0308(8) Uani 1 1 d .
O10 O 0.3211(2) 1.0268(3) 0.23049(15) 0.0230(7) Uani 1 1 d .
O11 O 0.2915(2) 0.8190(3) 0.25061(16) 0.0250(7) Uani 1 1 d .
O12 O 0.7792(2) 0.5365(3) 0.17910(17) 0.0341(8) Uani 1 1 d .
H12 H 0.8015 0.5330 0.2217 0.051 Uiso 1 1 calc R
O13 O 0.6732(2) 0.4294(3) 0.10065(17) 0.0357(8) Uani 1 1 d .
O14 O 0.8737(2) 0.5650(3) 0.30562(16) 0.0276(7) Uani 1 1 d .
O15 O 0.9064(2) 0.5132(4) 0.41901(18) 0.0376(9) Uani 1 1 d .
O16 O 0.7219(3) 0.5642(4) 0.57449(18) 0.0414(9) Uani 1 1 d .
O17 O 0.5724(2) 0.6107(4) 0.52137(19) 0.0397(9) Uani 1 1 d .
H17 H 0.5438 0.6593 0.4903 0.060 Uiso 1 1 calc R
O18 O 0.4486(2) 0.7524(3) 0.44314(18) 0.0337(8) Uani 1 1 d .
O19 O 0.4123(3) 0.9551(4) 0.4137(2) 0.0476(10) Uani 1 1 d .
O1W O 0.0340(3) 0.8289(4) 0.18687(19) 0.0396(9) Uani 1 1 d .
O2W O 0.1242(3) 0.2470(5) 0.9279(2) 0.0644(13) Uani 1 1 d .
N1 N 0.4599(3) 0.7430(3) 0.19978(18) 0.0199(8) Uani 1 1 d .
N2 N 0.5761(2) 0.5871(3) 0.24144(18) 0.0187(7) Uani 1 1 d .
N3 N 0.6954(2) 0.4397(3) 0.28820(18) 0.0202(8) Uani 1 1 d .
N4 N 0.6682(2) 0.6061(4) 0.36011(18) 0.0219(8) Uani 1 1 d .
N5 N 0.6369(3) 0.7800(4) 0.42713(18) 0.0224(8) Uani 1 1 d .
N6 N 0.5493(3) 0.7670(3) 0.31322(18) 0.0200(8) Uani 1 1 d .
C1 C 0.4067(3) 0.5385(4) 0.1355(2) 0.0199(9) Uani 1 1 d .
C2 C 0.4456(3) 0.6753(4) 0.1323(2) 0.0239(10) Uani 1 1 d .
H2A H 0.5074 0.6716 0.1173 0.029 Uiso 1 1 calc R
H2B H 0.4001 0.7242 0.0972 0.029 Uiso 1 1 calc R
C3 C 0.4311(3) 0.8782(4) 0.2003(2) 0.0206(9) Uani 1 1 d .
H3A H 0.4202 0.9106 0.1522 0.025 Uiso 1 1 calc R
H3B H 0.4852 0.9267 0.2279 0.025 Uiso 1 1 calc R
C4 C 0.3399(3) 0.9067(4) 0.2295(2) 0.0172(9) Uani 1 1 d .
C5 C 0.5321(3) 0.6974(4) 0.2539(2) 0.0179(9) Uani 1 1 d .
C6 C 0.6442(3) 0.5476(4) 0.2971(2) 0.0190(9) Uani 1 1 d .
C7 C 0.6763(3) 0.3754(4) 0.2198(2) 0.0241(10) Uani 1 1 d .
H7A H 0.6067 0.3594 0.2054 0.029 Uiso 1 1 calc R
H7B H 0.7090 0.2920 0.2249 0.029 Uiso 1 1 calc R
C8 C 0.7094(3) 0.4508(5) 0.1619(2) 0.0264(10) Uani 1 1 d .
C9 C 0.7757(3) 0.4010(4) 0.3448(2) 0.0228(10) Uani 1 1 d .
H9A H 0.8013 0.3186 0.3328 0.027 Uiso 1 1 calc R
H9B H 0.7515 0.3891 0.3878 0.027 Uiso 1 1 calc R
C10 C 0.8578(3) 0.5005(4) 0.3581(2) 0.0253(10) Uani 1 1 d .
C11 C 0.6175(3) 0.7148(4) 0.3645(2) 0.0194(9) Uani 1 1 d .
C12 C 0.7053(3) 0.7285(5) 0.4860(2) 0.0280(10) Uani 1 1 d .
H12A H 0.7317 0.7996 0.5168 0.034 Uiso 1 1 calc R
H12B H 0.7589 0.6900 0.4687 0.034 Uiso 1 1 calc R
C13 C 0.6648(3) 0.6273(5) 0.5295(2) 0.0278(11) Uani 1 1 d .
C14 C 0.5801(3) 0.8966(5) 0.4335(2) 0.0269(10) Uani 1 1 d .
H14A H 0.5864 0.9568 0.3963 0.032 Uiso 1 1 calc R
H14B H 0.6065 0.9381 0.4784 0.032 Uiso 1 1 calc R
C15 C 0.4726(3) 0.8670(5) 0.4289(2) 0.0286(11) Uani 1 1 d .

loop_
_atom_site_aniso_label
_atom_site_aniso_U_11
_atom_site_aniso_U_22
_atom_site_aniso_U_33
_atom_site_aniso_U_23
_atom_site_aniso_U_13
_atom_site_aniso_U_12
Zn1 0.0239(3) 0.0164(3) 0.0239(3) -0.0004(2) 0.0087(2) -0.0014(2)
Zn2 0.0246(3) 0.0217(3) 0.0256(3) -0.0041(2) 0.0066(2) -0.0024(2)
O1 0.0296(17) 0.0236(17) 0.0315(17) -0.0073(14) 0.0145(14) -0.0028(13)
O2 0.0332(17) 0.0226(17) 0.0292(17) -0.0069(14) 0.0122(14) -0.0026(14)
O3 0.0277(16) 0.0236(18) 0.0293(17) 0.0019(14) 0.0053(14) 0.0024(13)
O4 0.0260(17) 0.034(2) 0.0347(19) -0.0009(15) 0.0114(14) -0.0004(14)
O5 0.043(2) 0.0252(18) 0.041(2) -0.0108(16) 0.0155(16) -0.0088(15)
O6 0.055(2) 0.042(2) 0.035(2) 0.0090(17) -0.0108(18) -0.0128(19)
O7 0.0283(17) 0.0320(19) 0.0319(18) -0.0048(14) 0.0117(14) -0.0002(14)
O8 0.0282(17) 0.0293(18) 0.0233(16) 0.0013(14) 0.0041(13) 0.0014(14)
O9 0.0355(18) 0.0292(19) 0.0251(17) 0.0069(14) 0.0007(14) -0.0039(15)
O10 0.0240(15) 0.0170(16) 0.0295(17) -0.0023(13) 0.0088(13) 0.0039(13)
O11 0.0266(16) 0.0197(17) 0.0299(17) -0.0017(13) 0.0089(14) -0.0029(13)
O12 0.0337(19) 0.042(2) 0.0262(17) 0.0053(16) 0.0052(15) -0.0134(16)
O13 0.0385(19) 0.039(2) 0.0281(19) -0.0042(16) 0.0036(15) -0.0094(16)
O14 0.0255(16) 0.0297(19) 0.0279(17) 0.0052(14) 0.0060(13) -0.0065(14)
O15 0.0357(19) 0.042(2) 0.0313(19) 0.0083(16) -0.0016(16) -0.0089(16)
O16 0.047(2) 0.048(2) 0.0286(19) 0.0103(17) 0.0067(16) 0.0226(19)
O17 0.0329(19) 0.042(2) 0.042(2) 0.0176(17) 0.0026(16) -0.0036(16)
O18 0.0270(17) 0.039(2) 0.0372(19) 0.0034(16) 0.0106(15) -0.0023(15)
O19 0.044(2) 0.048(3) 0.045(2) 0.0004(19) -0.0018(18) 0.0216(19)
O1W 0.039(2) 0.038(2) 0.041(2) -0.0012(17) 0.0076(17) 0.0007(17)
O2W 0.040(2) 0.102(4) 0.055(3) -0.020(3) 0.020(2) -0.019(2)
N1 0.0242(19) 0.0159(19) 0.0173(18) -0.0038(14) -0.0010(15) 0.0063(15)
N2 0.0203(18) 0.0164(18) 0.0187(18) -0.0018(15) 0.0022(14) 0.0023(15)
N3 0.0200(18) 0.0152(19) 0.0261(19) -0.0010(15) 0.0062(15) 0.0019(15)
N4 0.0185(18) 0.027(2) 0.0196(18) -0.0004(16) 0.0028(15) 0.0039(15)
N5 0.0221(18) 0.027(2) 0.0178(19) -0.0016(16) 0.0035(15) 0.0025(15)
N6 0.0240(19) 0.0168(19) 0.0179(18) -0.0023(15) 0.0015(15) 0.0011(15)
C1 0.018(2) 0.021(2) 0.020(2) 0.0002(18) 0.0029(17) 0.0041(18)
C2 0.027(2) 0.021(2) 0.021(2) -0.0033(18) -0.0007(18) 0.0037(19)
C3 0.024(2) 0.014(2) 0.024(2) -0.0020(17) 0.0050(18) 0.0031(17)
C4 0.019(2) 0.017(2) 0.014(2) -0.0043(17) -0.0002(16) 0.0013(17)
C5 0.0151(19) 0.018(2) 0.022(2) 0.0001(17) 0.0055(17) 0.0013(17)
C6 0.017(2) 0.017(2) 0.024(2) 0.0001(18) 0.0076(17) -0.0013(17)
C7 0.024(2) 0.018(2) 0.031(2) -0.0030(19) 0.0075(19) 0.0012(18)
C8 0.025(2) 0.025(3) 0.030(3) 0.000(2) 0.007(2) 0.000(2)
C9 0.021(2) 0.019(2) 0.028(2) 0.0073(19) 0.0037(18) 0.0025(18)
C10 0.018(2) 0.024(3) 0.034(3) 0.004(2) 0.006(2) 0.0040(18)
C11 0.020(2) 0.020(2) 0.020(2) 0.0011(18) 0.0084(18) -0.0012(17)
C12 0.024(2) 0.036(3) 0.022(2) -0.004(2) 0.0003(19) -0.003(2)
C13 0.034(3) 0.029(3) 0.020(2) -0.006(2) 0.006(2) 0.006(2)
C14 0.031(2) 0.027(3) 0.023(2) -0.0057(19) 0.0065(19) 0.001(2)
C15 0.028(2) 0.039(3) 0.018(2) -0.004(2) 0.0030(19) 0.010(2)

loop_
_atom_type_symbol
_atom_type_description
_atom_type_scat_dispersion_real
_atom_type_scat_dispersion_imag
_atom_type_scat_source
C C 0.0033 0.0016 'International Tables Vol C Tables 4.2.6.8 and 6.1.1.4'
H H 0.0000 0.0000 'International Tables Vol C Tables 4.2.6.8 and 6.1.1.4'
N N 0.0061 0.0033 'International Tables Vol C Tables 4.2.6.8 and 6.1.1.4'
O O 0.0106 0.0060 'International Tables Vol C Tables 4.2.6.8 and 6.1.1.4'
Zn Zn 0.2839 1.4301 'International Tables Vol C Tables 4.2.6.8 and 6.1.1.4'

loop_
_geom_angle_atom_site_label_1
_geom_angle_atom_site_label_2
_geom_angle_atom_site_label_3
_geom_angle
_geom_angle_site_symmetry_1
_geom_angle_site_symmetry_3
O1 Zn1 O11 132.17(12) . .
O1 Zn1 O10 110.65(13) . 2_545
O11 Zn1 O10 116.67(12) . 2_545
O1 Zn1 O9 92.37(13) . .
O11 Zn1 O9 84.83(13) . .
O10 Zn1 O9 85.60(12) 2_545 .
O1 Zn1 O8 95.27(13) . .
O11 Zn1 O8 95.36(13) . .
O10 Zn1 O8 84.88(12) 2_545 .
O9 Zn1 O8 169.43(12) . .
O2 Zn2 O5 171.95(12) . .
O2 Zn2 O6 89.35(14) . .
O5 Zn2 O6 90.97(15) . .
O2 Zn2 O7 85.75(12) . .
O5 Zn2 O7 86.25(13) . .
O6 Zn2 O7 98.74(15) . .
O2 Zn2 O4 95.94(12) . .
O5 Zn2 O4 92.06(13) . .
O6 Zn2 O4 94.22(15) . .
O7 Zn2 O4 166.96(13) . .
O2 Zn2 O3 92.84(12) . .
O5 Zn2 O3 87.86(13) . .
O6 Zn2 O3 172.54(14) . .
O7 Zn2 O3 88.54(12) . .
O4 Zn2 O3 78.47(12) . .
C1 O1 Zn1 129.7(3) . .
C1 O2 Zn2 131.4(3) . .
C4 O10 Zn1 131.4(3) . 2
C4 O11 Zn1 132.2(3) . .
C8 O12 H12 109.5 . .
C13 O17 H17 109.5 . .
C5 N1 C3 118.9(3) . .
C5 N1 C2 117.3(3) . .
C3 N1 C2 118.7(3) . .
C5 N2 C6 112.9(3) . .
C6 N3 C9 118.5(4) . .
C6 N3 C7 119.3(4) . .
C9 N3 C7 121.8(3) . .
C6 N4 C11 113.6(4) . .
C11 N5 C12 120.0(4) . .
C11 N5 C14 118.2(4) . .
C12 N5 C14 121.6(4) . .
C5 N6 C11 113.2(4) . .
O2 C1 O1 124.4(4) . .
O2 C1 C2 115.1(4) . .
O1 C1 C2 120.4(4) . .
N1 C2 C1 113.1(4) . .
N1 C2 H2A 109.0 . .
C1 C2 H2A 109.0 . .
N1 C2 H2B 109.0 . .
C1 C2 H2B 109.0 . .
H2A C2 H2B 107.8 . .
N1 C3 C4 116.2(3) . .
N1 C3 H3A 108.2 . .
C4 C3 H3A 108.2 . .
N1 C3 H3B 108.2 . .
C4 C3 H3B 108.2 . .
H3A C3 H3B 107.4 . .
O11 C4 O10 125.0(4) . .
O11 C4 C3 122.3(4) . .
O10 C4 C3 112.7(4) . .
N6 C5 N2 127.3(4) . .
N6 C5 N1 116.2(4) . .
N2 C5 N1 116.5(4) . .
N4 C6 N2 126.5(4) . .
N4 C6 N3 116.6(4) . .
N2 C6 N3 116.9(4) . .
N3 C7 C8 114.4(4) . .
N3 C7 H7A 108.7 . .
C8 C7 H7A 108.7 . .
N3 C7 H7B 108.7 . .
C8 C7 H7B 108.7 . .
H7A C7 H7B 107.6 . .
O13 C8 O12 120.7(4) . .
O13 C8 C7 120.1(4) . .
O12 C8 C7 119.1(4) . .
N3 C9 C10 112.3(4) . .
N3 C9 H9A 109.1 . .
C10 C9 H9A 109.1 . .
N3 C9 H9B 109.1 . .
C10 C9 H9B 109.1 . .
H9A C9 H9B 107.9 . .
O15 C10 O14 123.5(4) . .
O15 C10 C9 118.4(4) . .
O14 C10 C9 118.1(4) . .
N6 C11 N4 126.5(4) . .
N6 C11 N5 116.1(4) . .
N4 C11 N5 117.5(4) . .
N5 C12 C13 115.6(4) . .
N5 C12 H12A 108.4 . .
C13 C12 H12A 108.4 . .
N5 C12 H12B 108.4 . .
C13 C12 H12B 108.4 . .
H12A C12 H12B 107.5 . .
O16 C13 O17 120.1(5) . .
O16 C13 C12 119.3(4) . .
O17 C13 C12 120.5(4) . .
N5 C14 C15 112.3(4) . .
N5 C14 H14A 109.2 . .
C15 C14 H14A 109.2 . .
N5 C14 H14B 109.2 . .
C15 C14 H14B 109.2 . .
H14A C14 H14B 107.9 . .
O19 C15 O18 122.5(5) . .
O19 C15 C14 119.1(5) . .
O18 C15 C14 118.4(4) . .

loop_
_geom_bond_atom_site_label_1
_geom_bond_atom_site_label_2
_geom_bond_distance
_geom_bond_site_symmetry_2
Zn1 O1 1.974(3) .
Zn1 O11 2.025(3) .
Zn1 O10 2.039(3) 2_545
Zn1 O9 2.115(3) .
Zn1 O8 2.120(3) .
Zn2 O2 2.036(3) .
Zn2 O5 2.054(3) .
Zn2 O6 2.075(4) .
Zn2 O7 2.078(3) .
Zn2 O4 2.095(3) .
Zn2 O3 2.291(3) .
O1 C1 1.268(5) .
O2 C1 1.245(5) .
O10 C4 1.269(5) .
O10 Zn1 2.039(3) 2
O11 C4 1.250(5) .
O12 C8 1.309(6) .
O12 H12 0.8200 .
O13 C8 1.208(6) .
O14 C10 1.273(5) .
O15 C10 1.239(6) .
O16 C13 1.238(6) .
O17 C13 1.282(6) .
O17 H17 0.8200 .
O18 C15 1.276(6) .
O19 C15 1.234(6) .
N1 C5 1.377(5) .
N1 C3 1.454(5) .
N1 C2 1.458(5) .
N2 C5 1.341(5) .
N2 C6 1.344(5) .
N3 C6 1.356(5) .
N3 C9 1.451(5) .
N3 C7 1.456(6) .
N4 C6 1.339(5) .
N4 C11 1.340(5) .
N5 C11 1.363(5) .
N5 C12 1.428(6) .
N5 C14 1.462(6) .
N6 C5 1.334(5) .
N6 C11 1.339(5) .
C1 C2 1.519(6) .
C2 H2A 0.9700 .
C2 H2B 0.9700 .
C3 C4 1.530(5) .
C3 H3A 0.9700 .
C3 H3B 0.9700 .
C7 C8 1.516(6) .
C7 H7A 0.9700 .
C7 H7B 0.9700 .
C9 C10 1.523(6) .
C9 H9A 0.9700 .
C9 H9B 0.9700 .
C12 C13 1.524(7) .
C12 H12A 0.9700 .
C12 H12B 0.9700 .
C14 C15 1.521(6) .
C14 H14A 0.9700 .
C14 H14B 0.9700 .

loop_
_geom_torsion_atom_site_label_1
_geom_torsion_atom_site_label_2
_geom_torsion_atom_site_label_3
_geom_torsion_atom_site_label_4
_geom_torsion
_geom_torsion_site_symmetry_1
O11 Zn1 O1 C1 -8.8(4) .
O10 Zn1 O1 C1 162.6(3) 2_545
O9 Zn1 O1 C1 76.4(4) .
O8 Zn1 O1 C1 -110.9(4) .
O6 Zn2 O2 C1 110.7(4) .
O7 Zn2 O2 C1 -150.5(4) .
O4 Zn2 O2 C1 16.5(4) .
O3 Zn2 O2 C1 -62.2(4) .
O1 Zn1 O11 C4 -0.5(4) .
O10 Zn1 O11 C4 -171.5(3) 2_545
O9 Zn1 O11 C4 -89.0(4) .
O8 Zn1 O11 C4 101.6(4) .
Zn2 O2 C1 O1 4.5(6) .
Zn2 O2 C1 C2 -172.9(3) .
Zn1 O1 C1 O2 -163.6(3) .
Zn1 O1 C1 C2 13.7(6) .
C5 N1 C2 C1 67.2(5) .
C3 N1 C2 C1 -138.3(4) .
O2 C1 C2 N1 -152.8(4) .
O1 C1 C2 N1 29.7(5) .
C5 N1 C3 C4 -97.9(4) .
C2 N1 C3 C4 108.0(4) .
Zn1 O11 C4 O10 163.1(3) .
Zn1 O11 C4 C3 -18.0(6) .
Zn1 O10 C4 O11 1.5(6) 2
Zn1 O10 C4 C3 -177.5(3) 2
N1 C3 C4 O11 -1.3(6) .
N1 C3 C4 O10 177.8(3) .
C11 N6 C5 N2 -1.3(6) .
C11 N6 C5 N1 177.5(3) .
C6 N2 C5 N6 0.1(6) .
C6 N2 C5 N1 -178.8(3) .
C3 N1 C5 N6 20.2(5) .
C2 N1 C5 N6 174.7(4) .
C3 N1 C5 N2 -160.8(4) .
C2 N1 C5 N2 -6.3(5) .
C11 N4 C6 N2 -0.7(6) .
C11 N4 C6 N3 177.6(4) .
C5 N2 C6 N4 1.0(6) .
C5 N2 C6 N3 -177.2(3) .
C9 N3 C6 N4 -4.2(5) .
C7 N3 C6 N4 -176.9(4) .
C9 N3 C6 N2 174.3(3) .
C7 N3 C6 N2 1.6(5) .
C6 N3 C7 C8 69.5(5) .
C9 N3 C7 C8 -103.0(5) .
N3 C7 C8 O13 -157.7(4) .
N3 C7 C8 O12 24.2(6) .
C6 N3 C9 C10 -64.0(5) .
C7 N3 C9 C10 108.5(4) .
N3 C9 C10 O15 148.4(4) .
N3 C9 C10 O14 -32.7(5) .
C5 N6 C11 N4 1.7(6) .
C5 N6 C11 N5 -178.6(3) .
C6 N4 C11 N6 -0.8(6) .
C6 N4 C11 N5 179.5(4) .
C12 N5 C11 N6 177.1(4) .
C14 N5 C11 N6 2.1(5) .
C12 N5 C11 N4 -3.2(6) .
C14 N5 C11 N4 -178.2(4) .
C11 N5 C12 C13 -83.4(5) .
C14 N5 C12 C13 91.4(5) .
N5 C12 C13 O16 169.2(4) .
N5 C12 C13 O17 -13.2(6) .
C11 N5 C14 C15 65.3(5) .
C12 N5 C14 C15 -109.6(4) .
N5 C14 C15 O19 -159.9(4) .
N5 C14 C15 O18 22.4(6) .
